data_7008296
loop_
_publ_author_name
'Mosch-Zanetti, Nadia C'
'Sachse, Anna'
'Pfoh, Roland'
'Vidovic, Denis'
'Magull, Jorg'

_publ_section_title
;
 Rhenium oxo compounds containing eta2-pyrazolate ligands.
;
_journal_issue 12
_journal_name_full 'Dalton transactions (Cambridge, England : 2003)'
_journal_page_first 2124
_journal_page_last 2129
_journal_paper_doi 10.1039/b501025j
_journal_year 2005
_chemical_formula_sum 'C12 H21 N2 O3 Re'
_chemical_formula_weight 427.51
_chemical_name_systematic
;
?
;
_space_group_IT_number 14
_symmetry_space_group_name_Hall '-P 2yn'
_symmetry_space_group_name_H-M 'P 1 21/n 1'
_atom_sites_solution_hydrogens geom
_atom_sites_solution_primary direct
_atom_sites_solution_secondary difmap
_audit_creation_method SHELXL-97
_cell_angle_alpha 90.00
_cell_angle_beta 97.253(3)
_cell_angle_gamma 90.00
_cell_formula_units_Z 4
_cell_length_a 11.2384(4)
_cell_length_b 9.0653(4)
_cell_length_c 14.5734(6)
_cell_measurement_temperature 133(2)
_cell_volume 1472.85(10)
_computing_structure_refinement 'SHELXL-97 (Sheldrick, 1997)'
_computing_structure_solution 'SHELXS-97 (Sheldrick, 1990)'
_diffrn_ambient_temperature 133(2)
_diffrn_measured_fraction_theta_full 0.994
_diffrn_measured_fraction_theta_max 0.994
_diffrn_radiation_monochromator graphite
_diffrn_radiation_source 'fine-focus sealed tube'
_diffrn_radiation_type MoK\a
_diffrn_radiation_wavelength 0.71073
_diffrn_reflns_av_R_equivalents 0.0382
_diffrn_reflns_av_sigmaI/netI 0.0133
_diffrn_reflns_limit_h_max 12
_diffrn_reflns_limit_h_min -13
_diffrn_reflns_limit_k_max 10
_diffrn_reflns_limit_k_min -10
_diffrn_reflns_limit_l_max 17
_diffrn_reflns_limit_l_min -17
_diffrn_reflns_number 25266
_diffrn_reflns_theta_full 24.79
_diffrn_reflns_theta_max 24.79
_diffrn_reflns_theta_min 2.16
_exptl_absorpt_coefficient_mu 8.253
_exptl_crystal_density_diffrn 1.928
_exptl_crystal_density_method 'not measured'
_exptl_crystal_F_000 824
_refine_diff_density_max 0.732
_refine_diff_density_min -0.860
_refine_diff_density_rms 0.072
_refine_ls_extinction_method none
_refine_ls_goodness_of_fit_ref 1.049
_refine_ls_hydrogen_treatment mixed
_refine_ls_matrix_type full
_refine_ls_number_parameters 170
_refine_ls_number_reflns 2524
_refine_ls_number_restraints 0
_refine_ls_restrained_S_all 1.049
_refine_ls_R_factor_all 0.0168
_refine_ls_R_factor_gt 0.0160
_refine_ls_shift/su_max 0.002
_refine_ls_shift/su_mean 0.000
_refine_ls_structure_factor_coef Fsqd
_refine_ls_weighting_details 'calc w=1/[\s^2^(Fo^2^)+(0.0180P)^2^+2.7477P] where P=(Fo^2^+2Fc^2^)/3'
_refine_ls_weighting_scheme calc
_refine_ls_wR_factor_gt 0.0388
_refine_ls_wR_factor_ref 0.0393
_reflns_number_gt 2460
_reflns_number_total 2524
_reflns_threshold_expression >2sigma(I)
_cod_data_source_file b501025j.txt
_cod_data_source_block as3
_cod_database_code 7008296

loop_
_symmetry_equiv_pos_as_xyz
'x, y, z'
'-x+1/2, y+1/2, -z+1/2'
'-x, -y, -z'
'x-1/2, -y-1/2, z-1/2'

loop_
_atom_site_label
_atom_site_type_symbol
_atom_site_fract_x
_atom_site_fract_y
_atom_site_fract_z
_atom_site_U_iso_or_equiv
_atom_site_adp_type
_atom_site_occupancy
_atom_site_symmetry_multiplicity
_atom_site_calc_flag
_atom_site_refinement_flags
_atom_site_disorder_assembly
_atom_site_disorder_group
Re Re 0.912249(10) 0.562459(13) 0.604925(8) 0.02547(6) Uani 1 1 d . . .
O1 O 1.0140(2) 0.4638(3) 0.6762(2) 0.0486(7) Uani 1 1 d . . .
O2 O 0.9917(2) 0.6534(3) 0.53025(17) 0.0369(5) Uani 1 1 d . . .
O3 O 0.8558(2) 0.6912(3) 0.67226(17) 0.0436(6) Uani 1 1 d . . .
N1 N 0.7587(2) 0.5173(3) 0.51081(16) 0.0205(5) Uani 1 1 d . . .
N2 N 0.7928(2) 0.3993(3) 0.56858(16) 0.0194(5) Uani 1 1 d . . .
C1 C 0.6900(2) 0.4672(3) 0.43593(19) 0.0182(6) Uani 1 1 d . . .
C2 C 0.6772(2) 0.3124(3) 0.44628(19) 0.0194(6) Uani 1 1 d . . .
C3 C 0.7467(2) 0.2731(3) 0.52915(19) 0.0191(6) Uani 1 1 d . . .
C4 C 0.6355(3) 0.5727(3) 0.3616(2) 0.0228(6) Uani 1 1 d . . .
C5 C 0.6868(3) 0.7277(3) 0.3818(2) 0.0357(8) Uani 1 1 d . . .
H5A H 0.7737 0.7260 0.3806 0.054 Uiso 1 1 calc R . .
H5B H 0.6696 0.7597 0.4430 0.054 Uiso 1 1 calc R . .
H5C H 0.6498 0.7966 0.3348 0.054 Uiso 1 1 calc R . .
C6 C 0.6642(3) 0.5241(4) 0.2661(2) 0.0311(7) Uani 1 1 d . . .
H6A H 0.7513 0.5181 0.2666 0.047 Uiso 1 1 calc R . .
H6B H 0.6311 0.5959 0.2195 0.047 Uiso 1 1 calc R . .
H6C H 0.6285 0.4270 0.2511 0.047 Uiso 1 1 calc R . .
C7 C 0.4992(3) 0.5775(4) 0.3640(2) 0.0314(7) Uani 1 1 d . . .
H7A H 0.4622 0.6435 0.3153 0.047 Uiso 1 1 calc R . .
H7B H 0.4826 0.6139 0.4244 0.047 Uiso 1 1 calc R . .
H7C H 0.4659 0.4780 0.3538 0.047 Uiso 1 1 calc R . .
C8 C 0.6014(3) 0.2119(4) 0.3809(2) 0.0299(7) Uani 1 1 d . . .
H8A H 0.6224 0.2250 0.3182 0.045 Uiso 1 1 calc R . .
H8B H 0.5165 0.2359 0.3817 0.045 Uiso 1 1 calc R . .
H8C H 0.6158 0.1092 0.4003 0.045 Uiso 1 1 calc R . .
C9 C 0.7757(3) 0.1252(3) 0.5742(2) 0.0262(6) Uani 1 1 d . . .
C10 C 0.8406(3) 0.0313(4) 0.5071(3) 0.0436(9) Uani 1 1 d . . .
H10A H 0.8620 -0.0648 0.5354 0.065 Uiso 1 1 calc R . .
H10B H 0.9136 0.0823 0.4943 0.065 Uiso 1 1 calc R . .
H10C H 0.7874 0.0168 0.4492 0.065 Uiso 1 1 calc R . .
C11 C 0.8578(4) 0.1450(4) 0.6648(3) 0.0526(11) Uani 1 1 d . . .
H11A H 0.8171 0.2050 0.7073 0.079 Uiso 1 1 calc R . .
H11B H 0.9318 0.1945 0.6527 0.079 Uiso 1 1 calc R . .
H11C H 0.8774 0.0482 0.6926 0.079 Uiso 1 1 calc R . .
C12 C 0.6611(3) 0.0454(3) 0.5947(3) 0.0322(7) Uani 1 1 d . . .
H12A H 0.6216 0.1036 0.6388 0.048 Uiso 1 1 calc R . .
H12B H 0.6822 -0.0519 0.6212 0.048 Uiso 1 1 calc R . .
H12C H 0.6066 0.0337 0.5372 0.048 Uiso 1 1 calc R . .

loop_
_atom_site_aniso_label
_atom_site_aniso_U_11
_atom_site_aniso_U_22
_atom_site_aniso_U_33
_atom_site_aniso_U_23
_atom_site_aniso_U_13
_atom_site_aniso_U_12
Re 0.02808(8) 0.02409(8) 0.02225(8) 0.00015(5) -0.00455(5) -0.00915(5)
O1 0.0432(15) 0.0438(15) 0.0511(17) 0.0096(13) -0.0242(13) -0.0159(12)
O2 0.0343(12) 0.0330(13) 0.0433(14) -0.0008(10) 0.0047(10) -0.0149(10)
O3 0.0618(16) 0.0382(14) 0.0306(13) -0.0124(11) 0.0048(11) -0.0142(12)
N1 0.0243(12) 0.0171(12) 0.0198(12) 0.0017(10) 0.0011(10) -0.0024(10)
N2 0.0175(11) 0.0198(12) 0.0198(12) 0.0013(10) -0.0021(9) -0.0018(9)
C1 0.0163(13) 0.0204(14) 0.0181(14) -0.0017(11) 0.0030(11) 0.0005(11)
C2 0.0155(12) 0.0209(14) 0.0225(14) -0.0028(12) 0.0045(10) -0.0010(11)
C3 0.0149(12) 0.0193(14) 0.0237(14) -0.0007(11) 0.0048(11) -0.0017(10)
C4 0.0255(15) 0.0255(15) 0.0173(15) 0.0010(11) 0.0023(12) 0.0011(12)
C5 0.052(2) 0.0234(16) 0.0301(17) 0.0075(13) -0.0026(15) -0.0013(15)
C6 0.0316(16) 0.0415(19) 0.0210(16) 0.0022(14) 0.0058(13) 0.0034(14)
C7 0.0286(16) 0.0409(19) 0.0245(17) 0.0066(14) 0.0024(13) 0.0109(14)
C8 0.0326(16) 0.0247(16) 0.0309(17) -0.0065(13) -0.0021(13) -0.0039(13)
C9 0.0215(14) 0.0196(15) 0.0366(17) 0.0038(13) 0.0005(13) -0.0012(12)
C10 0.0383(19) 0.0209(16) 0.076(3) 0.0069(17) 0.0228(19) 0.0057(14)
C11 0.054(2) 0.034(2) 0.062(3) 0.0235(19) -0.027(2) -0.0079(17)
C12 0.0294(17) 0.0262(16) 0.042(2) 0.0092(14) 0.0072(15) -0.0023(13)

loop_
_atom_type_symbol
_atom_type_description
_atom_type_scat_dispersion_real
_atom_type_scat_dispersion_imag
_atom_type_scat_source
C C 0.0033 0.0016 'International Tables Vol C Tables 4.2.6.8 and 6.1.1.4'
H H 0.0000 0.0000 'International Tables Vol C Tables 4.2.6.8 and 6.1.1.4'
N N 0.0061 0.0033 'International Tables Vol C Tables 4.2.6.8 and 6.1.1.4'
O O 0.0106 0.0060 'International Tables Vol C Tables 4.2.6.8 and 6.1.1.4'
Re Re -1.0185 7.2310 'International Tables Vol C Tables 4.2.6.8 and 6.1.1.4'

loop_
_geom_angle_atom_site_label_1
_geom_angle_atom_site_label_2
_geom_angle_atom_site_label_3
_geom_angle
_geom_angle_site_symmetry_1
_geom_angle_site_symmetry_3
_geom_angle_publ_flag
O1 Re O3 106.25(14) . . ?
O1 Re O2 106.17(13) . . ?
O3 Re O2 107.50(12) . . ?
O1 Re N2 98.54(11) . . ?
O3 Re N2 111.69(11) . . ?
O2 Re N2 124.78(10) . . ?
O1 Re N1 136.84(11) . . ?
O3 Re N1 100.07(11) . . ?
O2 Re N1 97.51(10) . . ?
N2 Re N1 39.15(9) . . ?
C1 N1 N2 108.7(2) . . ?
C1 N1 Re 160.3(2) . . ?
N2 N1 Re 67.22(14) . . ?
C3 N2 N1 109.4(2) . . ?
C3 N2 Re 159.2(2) . . ?
N1 N2 Re 73.62(14) . . ?
N1 C1 C2 107.8(2) . . ?
N1 C1 C4 120.6(2) . . ?
C2 C1 C4 131.4(3) . . ?
C3 C2 C1 106.8(2) . . ?
C3 C2 C8 127.1(3) . . ?
C1 C2 C8 126.1(3) . . ?
N2 C3 C2 107.1(2) . . ?
N2 C3 C9 121.0(2) . . ?
C2 C3 C9 131.9(3) . . ?
C1 C4 C5 109.4(2) . . ?
C1 C4 C6 110.8(2) . . ?
C5 C4 C6 108.7(3) . . ?
C1 C4 C7 108.4(2) . . ?
C5 C4 C7 108.8(3) . . ?
C6 C4 C7 110.7(3) . . ?
C3 C9 C11 110.3(3) . . ?
C3 C9 C12 111.2(2) . . ?
C11 C9 C12 108.5(3) . . ?
C3 C9 C10 107.8(3) . . ?
C11 C9 C10 109.3(3) . . ?
C12 C9 C10 109.7(3) . . ?

loop_
_geom_bond_atom_site_label_1
_geom_bond_atom_site_label_2
_geom_bond_distance
_geom_bond_site_symmetry_2
_geom_bond_publ_flag
Re O1 1.699(3) . ?
Re O3 1.698(2) . ?
Re O2 1.705(2) . ?
Re N2 2.022(2) . ?
Re N1 2.104(2) . ?
N1 C1 1.334(4) . ?
N1 N2 1.385(3) . ?
N2 C3 1.354(4) . ?
C1 C2 1.421(4) . ?
C1 C4 1.516(4) . ?
C2 C3 1.399(4) . ?
C2 C8 1.502(4) . ?
C3 C9 1.511(4) . ?
C4 C5 1.533(4) . ?
C4 C6 1.533(4) . ?
C4 C7 1.537(4) . ?
C9 C11 1.522(5) . ?
C9 C12 1.539(4) . ?
C9 C10 1.548(5) . ?
